data_1571117
loop_
_publ_author_name
'Fan, Jing-Yan'
'Yao, Su-Yang'
'Ye, Bao-Hui'

_publ_section_title
;
 In Situ Synthesis of Hexadentate Cyclometalated Ir(III) Complexes as
 Photocatalysts for the Oxidation of Sulfides into Sulfoxides in Water
;
_journal_issue 3
_journal_name_full Inorganics
_journal_page_first 73
_journal_paper_doi 10.3390/inorganics12030073
_journal_volume 12
_journal_year 2024
_chemical_formula_moiety 'C34 H32 Ir N4 O2, F6 P'
_chemical_formula_sum 'C34 H32 F6 Ir N4 O2 P'
_chemical_formula_weight 865.80
_space_group_crystal_system triclinic
_space_group_IT_number 2
_space_group_name_Hall '-P 1'
_space_group_name_H-M_alt 'P -1'
_atom_sites_solution_hydrogens geom
_atom_sites_solution_primary iterative
_audit_creation_date 2023-08-24
_audit_creation_method
;
Olex2 1.5
(compiled 2023.03.06 svn.rbb2c1857 for OlexSys, GUI svn.r6748)
;
_cell_angle_alpha 81.202(2)
_cell_angle_beta 84.247(2)
_cell_angle_gamma 82.229(2)
_cell_formula_units_Z 2
_cell_length_a 10.6791(3)
_cell_length_b 12.5175(4)
_cell_length_c 13.8170(4)
_cell_measurement_reflns_used 8057
_cell_measurement_temperature 149.99(10)
_cell_measurement_theta_max 72.8660
_cell_measurement_theta_min 4.1620
_cell_volume 1802.52(9)
_computing_cell_refinement 'CrysAlisPro 1.171.40.84a (Rigaku OD, 2020)'
_computing_data_collection 'CrysAlisPro 1.171.40.84a (Rigaku OD, 2020)'
_computing_data_reduction 'CrysAlisPro 1.171.40.84a (Rigaku OD, 2020)'
_computing_molecular_graphics 'Olex2 1.5 (Dolomanov et al., 2009)'
_computing_publication_material 'Olex2 1.5 (Dolomanov et al., 2009)'
_computing_structure_refinement 'SHELXL 2018/3 (Sheldrick, 2015)'
_computing_structure_solution 'olex2.solve 1.5 (Bourhis et al., 2015)'
_diffrn_ambient_temperature 149.99
_diffrn_detector_area_resol_mean 5.2913
_diffrn_detector_type AtlasS2
_diffrn_measured_fraction_theta_full 0.999
_diffrn_measured_fraction_theta_max 0.968
_diffrn_measurement_details
;
List of Runs (angles in degrees, time in seconds):

  # Type    Start    End  Width  t~exp~   \w     \q     \k     \f   Frames
--------------------------------------------------------------------------
  1  \w   -105.00 -13.00   1.00    3.00    --  -41.39 -57.00-180.00   92
  2  \w   -113.00 -21.00   1.00    3.00    --  -41.39 -57.00 -60.00   92
  3  \w    -69.00  30.00   1.00    3.00    --  -41.39  57.00  90.00   99
  4  \w     51.00  87.00   1.00    3.00    --   41.39-125.00-120.00   36
  5  \w     43.00 109.00   1.00   12.00    --  105.29-125.00-150.00   66
  6  \w     80.00 106.00   1.00   12.00    --  105.29 -94.00  60.00   26
  7  \w     99.00 163.00   1.00   12.00    --  105.29 125.00  30.00   64
  8  \w     90.00 129.00   1.00   12.00    --  105.29  45.00 150.00   39
  9  \w     77.00 178.00   1.00   12.00    --  105.29  30.00  90.00  101
 10  \w    147.00 178.00   1.00   12.00    --  105.29  45.00 150.00   31
 11  \w     43.00  88.00   1.00   12.00    --  105.29 -61.00-180.00   45
 12  \w    103.00 128.00   1.00   12.00    --  105.29 -61.00-180.00   25
 13  \w    108.00 172.00   1.00   12.00    --  105.29  77.00   0.00   64
 14  \w    151.00 177.00   1.00   12.00    --  105.29  77.00-120.00   26
 15  \w     50.00  87.00   1.00   12.00    --  105.29-125.00  30.00   37
 16  \w     33.00 134.00   1.00   12.00    --  105.29 -61.00   0.00  101
 17  \w     81.00 111.00   1.00   12.00    --  105.29-125.00 -30.00   30
 18  \w     79.00 111.00   1.00   12.00    --  105.29-125.00  60.00   32
 19  \w     81.00 106.00   1.00   12.00    --  105.29 -94.00-180.00   25
 20  \w     76.00 177.00   1.00   12.00    --  105.29  61.00 -30.00  101
;
_diffrn_measurement_device 'four-circle diffractometer'
_diffrn_measurement_device_type 'SuperNova, Dual, Cu at home/near, AtlasS2'
_diffrn_measurement_method '\w scans'
_diffrn_radiation_type CuK\a
_diffrn_radiation_wavelength 1.54184
_diffrn_reflns_av_R_equivalents 0.0425
_diffrn_reflns_av_unetI/netI 0.0610
_diffrn_reflns_Laue_measured_fraction_full 0.999
_diffrn_reflns_Laue_measured_fraction_max 0.968
_diffrn_reflns_limit_h_max 11
_diffrn_reflns_limit_h_min -13
_diffrn_reflns_limit_k_max 13
_diffrn_reflns_limit_k_min -15
_diffrn_reflns_limit_l_max 16
_diffrn_reflns_limit_l_min -17
_diffrn_reflns_number 12809
_diffrn_reflns_point_group_measured_fraction_full 0.999
_diffrn_reflns_point_group_measured_fraction_max 0.968
_diffrn_reflns_theta_full 67.684
_diffrn_reflns_theta_max 73.055
_diffrn_reflns_theta_min 3.247
_exptl_absorpt_coefficient_mu 8.171
_exptl_absorpt_correction_T_max 0.18934
_exptl_absorpt_correction_T_min 0.08968
_exptl_absorpt_correction_type sphere
_exptl_absorpt_process_details
;
CrysAlisPro 1.171.40.84a (Rigaku Oxford Diffraction, 2020)
Spherical absorption correction
using equivalent radius and absorption coefficient.
Empirical absorption correction using spherical harmonics,
implemented in SCALE3 ABSPACK scaling algorithm.
;
_exptl_crystal_colour red
_exptl_crystal_colour_primary red
_exptl_crystal_density_diffrn 1.595
_exptl_crystal_description plate
_exptl_crystal_F_000 852
_exptl_crystal_size_max 0.05
_exptl_crystal_size_mid 0.04
_exptl_crystal_size_min 0.02
_exptl_crystal_size_rad 0.203
_refine_diff_density_max 1.510
_refine_diff_density_min -0.714
_refine_diff_density_rms 0.115
_refine_ls_extinction_method none
_refine_ls_goodness_of_fit_ref 1.037
_refine_ls_hydrogen_treatment constr
_refine_ls_matrix_type full
_refine_ls_number_parameters 435
_refine_ls_number_reflns 6987
_refine_ls_number_restraints 3
_refine_ls_restrained_S_all 1.095
_refine_ls_R_factor_all 0.0362
_refine_ls_R_factor_gt 0.0329
_refine_ls_shift/su_max 0.001
_refine_ls_shift/su_mean 0.000
_refine_ls_structure_factor_coef Fsqd
_refine_ls_weighting_details 'w=1/[\s^2^(Fo^2^)+(0.0341P)^2^] where P=(Fo^2^+2Fc^2^)/3'
_refine_ls_weighting_scheme calc
_refine_ls_wR_factor_gt 0.0783
_refine_ls_wR_factor_ref 0.0807
_reflns_Friedel_coverage 0.000
_reflns_number_gt 6429
_reflns_number_total 6987
_reflns_threshold_expression 'I > 2\s(I)'
_cod_data_source_file 3a.cif
_cod_data_source_block a23061303a0229
_cod_database_code 1571117
_shelx_shelxl_version_number 2018/3
_shelx_space_group_comment
;
The symmetry employed for this shelxl refinement is uniquely defined
by the following loop, which should always be used as a source of
symmetry information in preference to the above space-group names.
They are only intended as comments.
;
_olex2_refinement_description
;
1. Fixed Uiso
 At 1.2 times of:
  All C(H) groups, All C(H,H) groups, All N(H,H) groups
 At 1.5 times of:
  All C(H,H,H) groups
2. Restrained distances
 H17-H3A
 2.1 with sigma of 0.02
 H3A-H17
 2.1 with sigma of 0.02
 H2-H4A
 2.4 with sigma of 0.02
3.a Secondary CH2 refined with riding coordinates:
 N3(H3A,H3B), N4(H4A,H4B), C33(H33A,H33B), C34(H34A,H34B)
3.b Aromatic/amide H refined with riding coordinates:
 C12(H12), C17(H17), C30(H30), C28(H28), C15(H15), C14(H14), C2(H2), C5(H5),
 C31(H31), C4(H4), C3(H3), C18(H18), C8(H8), C24(H24), C20(H20), C19(H19),
 C23(H23), C7(H7)
3.c Idealised Me refined as rotating group:
 C32(H32A,H32B,H32C), C16(H16A,H16B,H16C)
;
_olex2_submission_special_instructions 'No special instructions were received'
_oxdiff_exptl_absorpt_empirical_details
;
Empirical correction (ABSPACK) includes:
- Absorption correction using spherical harmonics
- Frame scaling
- Detector area scaling
;

loop_
_space_group_symop_operation_xyz
'x, y, z'
'-x, -y, -z'

loop_
_atom_site_label
_atom_site_type_symbol
_atom_site_fract_x
_atom_site_fract_y
_atom_site_fract_z
_atom_site_U_iso_or_equiv
_atom_site_adp_type
_atom_site_occupancy
_atom_site_site_symmetry_order
_atom_site_calc_flag
_atom_site_refinement_flags_posn
_atom_site_refinement_flags_adp
_atom_site_refinement_flags_occupancy
_atom_site_disorder_assembly
_atom_site_disorder_group
Ir1 Ir 0.39249(2) 0.31685(2) 0.29447(2) 0.02950(6) Uani 1 1 d . . . . .
P1 P 0.74865(11) 0.27017(8) -0.06665(8) 0.0398(2) Uani 1 1 d . . . . .
F2 F 0.8391(3) 0.1653(2) -0.0938(3) 0.0581(7) Uani 1 1 d . . . . .
F1 F 0.6573(3) 0.3758(2) -0.0395(3) 0.0590(7) Uani 1 1 d . . . . .
F6 F 0.8681(3) 0.3363(3) -0.0729(3) 0.0573(7) Uani 1 1 d . . . . .
O1 O 0.8163(3) 0.2024(2) 0.4818(3) 0.0444(7) Uani 1 1 d . . . . .
F3 F 0.7338(3) 0.3121(3) -0.1806(2) 0.0615(8) Uani 1 1 d . . . . .
N2 N 0.3201(3) 0.1696(2) 0.3018(2) 0.0316(6) Uani 1 1 d . . . . .
F4 F 0.6291(3) 0.2049(3) -0.0605(3) 0.0643(8) Uani 1 1 d . . . . .
F5 F 0.7609(4) 0.2308(3) 0.0478(2) 0.0704(9) Uani 1 1 d . . . . .
O2 O 0.0905(4) 0.2706(3) 0.6295(3) 0.0526(8) Uani 1 1 d . . . . .
N1 N 0.4694(3) 0.4596(2) 0.3025(2) 0.0325(6) Uani 1 1 d . . . . .
N3 N 0.2575(3) 0.4289(3) 0.2027(3) 0.0351(7) Uani 1 1 d . . . . .
H3A H 0.177563 0.428312 0.232378 0.042 Uiso 1 1 calc DR U . . .
H3B H 0.277996 0.498054 0.196547 0.042 Uiso 1 1 calc R U . . .
N4 N 0.4600(4) 0.2823(3) 0.1426(3) 0.0372(7) Uani 1 1 d . . . . .
H4A H 0.545889 0.280117 0.133696 0.045 Uiso 1 1 calc DR U . . .
H4B H 0.439349 0.216354 0.134007 0.045 Uiso 1 1 calc R U . . .
C11 C 0.3019(4) 0.3577(3) 0.4200(3) 0.0323(7) Uani 1 1 d . . . . .
C25 C 0.4067(4) 0.0810(3) 0.3202(3) 0.0363(8) Uani 1 1 d . . . . .
C27 C 0.5286(4) 0.2155(3) 0.3608(3) 0.0335(7) Uani 1 1 d . . . . .
C29 C 0.7230(4) 0.1636(3) 0.4412(3) 0.0365(8) Uani 1 1 d . . . . .
C22 C 0.2001(4) 0.1540(3) 0.2796(3) 0.0371(8) Uani 1 1 d . . . . .
C10 C 0.3049(4) 0.4678(3) 0.4309(3) 0.0374(8) Uani 1 1 d . . . . .
C26 C 0.5211(4) 0.1040(3) 0.3587(3) 0.0350(8) Uani 1 1 d . . . . .
C9 C 0.4011(4) 0.5213(3) 0.3661(3) 0.0361(8) Uani 1 1 d . . . . .
C13 C 0.1550(4) 0.3414(4) 0.5647(3) 0.0413(9) Uani 1 1 d . . . . .
C12 C 0.2289(4) 0.2951(4) 0.4900(3) 0.0383(8) Uani 1 1 d . . . . .
H12 H 0.229824 0.219760 0.486434 0.046 Uiso 1 1 calc R U . . .
C17 C 0.0991(4) 0.2368(4) 0.2849(3) 0.0397(8) Uani 1 1 d . . . . .
H17 H 0.112119 0.302930 0.306074 0.048 Uiso 1 1 calc DR U . . .
C21 C 0.1777(5) 0.0524(4) 0.2557(3) 0.0430(9) Uani 1 1 d . . . . .
C1 C 0.5772(4) 0.4969(3) 0.2504(3) 0.0340(8) Uani 1 1 d . . . . .
C33 C 0.2621(4) 0.3949(3) 0.1041(3) 0.0382(8) Uani 1 1 d . . . . .
H33A H 0.220291 0.454169 0.057856 0.046 Uiso 1 1 calc R U . . .
H33B H 0.217664 0.329726 0.107811 0.046 Uiso 1 1 calc R U . . .
C30 C 0.7166(4) 0.0537(3) 0.4376(4) 0.0425(9) Uani 1 1 d . . . . .
H30 H 0.780588 -0.000461 0.463389 0.051 Uiso 1 1 calc R U . . .
C28 C 0.6298(4) 0.2430(3) 0.4025(3) 0.0351(8) Uani 1 1 d . . . . .
H28 H 0.635989 0.317595 0.404821 0.042 Uiso 1 1 calc R U . . .
C15 C 0.2274(4) 0.5139(3) 0.5049(3) 0.0411(9) Uani 1 1 d . . . . .
H15 H 0.227008 0.588897 0.509601 0.049 Uiso 1 1 calc R U . . .
C14 C 0.1514(5) 0.4522(4) 0.5711(3) 0.0449(9) Uani 1 1 d . . . . .
H14 H 0.097347 0.484411 0.620474 0.054 Uiso 1 1 calc R U . . .
C2 C 0.6640(4) 0.4283(3) 0.1979(3) 0.0391(8) Uani 1 1 d . . . . .
H2 H 0.648738 0.355233 0.198269 0.047 Uiso 1 1 calc DR U . . .
C6 C 0.6066(4) 0.6033(3) 0.2555(3) 0.0398(9) Uani 1 1 d . . . . .
C5 C 0.7180(5) 0.6384(4) 0.2010(4) 0.0451(10) Uani 1 1 d . . . . .
H5 H 0.737026 0.710143 0.202030 0.054 Uiso 1 1 calc R U . . .
C31 C 0.6165(5) 0.0246(3) 0.3962(4) 0.0424(9) Uani 1 1 d . . . . .
H31 H 0.611911 -0.050077 0.392965 0.051 Uiso 1 1 calc R U . . .
C4 C 0.7970(5) 0.5713(4) 0.1478(3) 0.0456(10) Uani 1 1 d . . . . .
H4 H 0.870400 0.596300 0.111543 0.055 Uiso 1 1 calc R U . . .
C3 C 0.7705(4) 0.4639(4) 0.1460(3) 0.0422(9) Uani 1 1 d . . . . .
H3 H 0.826309 0.416550 0.109045 0.051 Uiso 1 1 calc R U . . .
C34 C 0.3995(4) 0.3695(3) 0.0695(3) 0.0396(9) Uani 1 1 d . . . . .
H34A H 0.406826 0.344507 0.004336 0.048 Uiso 1 1 calc R U . . .
H34B H 0.442781 0.435638 0.063279 0.048 Uiso 1 1 calc R U . . .
C32 C 0.9224(5) 0.1276(4) 0.5101(4) 0.0470(10) Uani 1 1 d . . . . .
H32A H 0.964543 0.096766 0.452470 0.070 Uiso 1 1 calc R U . . .
H32B H 0.894114 0.068931 0.559413 0.070 Uiso 1 1 calc R U . . .
H32C H 0.981916 0.165241 0.537961 0.070 Uiso 1 1 calc R U . . .
C18 C -0.0190(5) 0.2242(4) 0.2599(4) 0.0484(10) Uani 1 1 d . . . . .
H18 H -0.086714 0.281460 0.263045 0.058 Uiso 1 1 calc R U . . .
C8 C 0.4279(5) 0.6275(3) 0.3719(3) 0.0422(9) Uani 1 1 d . . . . .
H8 H 0.375883 0.670703 0.414780 0.051 Uiso 1 1 calc R U . . .
C24 C 0.3843(5) -0.0223(4) 0.3021(4) 0.0473(10) Uani 1 1 d . . . . .
H24 H 0.446261 -0.083347 0.316041 0.057 Uiso 1 1 calc R U . . .
C20 C 0.0555(5) 0.0417(4) 0.2286(4) 0.0505(11) Uani 1 1 d . . . . .
H20 H 0.040077 -0.024897 0.209730 0.061 Uiso 1 1 calc R U . . .
C19 C -0.0389(5) 0.1252(5) 0.2293(4) 0.0526(11) Uani 1 1 d . . . . .
H19 H -0.119282 0.117457 0.209192 0.063 Uiso 1 1 calc R U . . .
C23 C 0.2759(5) -0.0355(4) 0.2652(4) 0.0493(11) Uani 1 1 d . . . . .
H23 H 0.265699 -0.103255 0.245787 0.059 Uiso 1 1 calc R U . . .
C7 C 0.5268(5) 0.6676(3) 0.3169(4) 0.0459(10) Uani 1 1 d . . . . .
H7 H 0.542752 0.739864 0.319542 0.055 Uiso 1 1 calc R U . . .
C16 C -0.0094(5) 0.3147(5) 0.6946(4) 0.0569(13) Uani 1 1 d . . . . .
H16A H -0.068571 0.367465 0.656465 0.085 Uiso 1 1 calc R U . . .
H16B H 0.026560 0.351089 0.741419 0.085 Uiso 1 1 calc R U . . .
H16C H -0.054643 0.255727 0.730485 0.085 Uiso 1 1 calc R U . . .

loop_
_atom_site_aniso_label
_atom_site_aniso_U_11
_atom_site_aniso_U_22
_atom_site_aniso_U_33
_atom_site_aniso_U_23
_atom_site_aniso_U_13
_atom_site_aniso_U_12
Ir1 0.03354(9) 0.02672(9) 0.02871(9) -0.00623(5) -0.00039(6) -0.00435(6)
P1 0.0406(5) 0.0364(5) 0.0411(5) -0.0070(4) 0.0047(4) -0.0044(4)
F2 0.0559(17) 0.0440(14) 0.072(2) -0.0159(13) 0.0093(14) 0.0021(12)
F1 0.0525(16) 0.0437(14) 0.075(2) -0.0125(13) 0.0201(14) -0.0002(12)
F6 0.0478(16) 0.0552(16) 0.071(2) -0.0163(14) 0.0020(14) -0.0122(12)
O1 0.0429(16) 0.0398(15) 0.0526(18) -0.0105(13) -0.0138(14) -0.0006(12)
F3 0.068(2) 0.0708(19) 0.0438(16) -0.0023(13) -0.0047(14) -0.0072(15)
N2 0.0380(17) 0.0280(14) 0.0302(15) -0.0057(11) -0.0012(12) -0.0085(12)
F4 0.0514(17) 0.0563(17) 0.088(2) -0.0177(16) 0.0088(16) -0.0197(14)
F5 0.097(3) 0.066(2) 0.0439(17) 0.0000(14) -0.0031(17) -0.0047(18)
O2 0.054(2) 0.063(2) 0.0422(17) -0.0148(15) 0.0145(15) -0.0175(16)
N1 0.0416(17) 0.0215(13) 0.0354(16) -0.0037(11) -0.0043(13) -0.0068(12)
N3 0.0374(17) 0.0316(15) 0.0359(17) -0.0055(12) -0.0049(13) -0.0009(12)
N4 0.0441(19) 0.0347(16) 0.0334(17) -0.0069(13) -0.0006(14) -0.0061(13)
C11 0.0337(18) 0.0371(19) 0.0263(17) -0.0085(14) 0.0008(14) -0.0026(14)
C25 0.042(2) 0.0311(18) 0.036(2) -0.0069(14) 0.0029(16) -0.0060(15)
C27 0.0363(19) 0.0308(18) 0.0316(18) -0.0035(14) 0.0025(15) -0.0022(14)
C29 0.037(2) 0.0373(19) 0.0354(19) -0.0083(15) -0.0034(16) -0.0034(15)
C22 0.039(2) 0.042(2) 0.0308(18) -0.0025(15) 0.0000(15) -0.0126(16)
C10 0.042(2) 0.0362(19) 0.035(2) -0.0104(15) -0.0034(16) 0.0005(16)
C26 0.038(2) 0.0319(18) 0.0355(19) -0.0087(14) 0.0006(15) -0.0055(15)
C9 0.043(2) 0.0305(18) 0.0352(19) -0.0071(14) -0.0074(16) 0.0016(15)
C13 0.039(2) 0.053(2) 0.034(2) -0.0103(17) 0.0018(16) -0.0091(18)
C12 0.042(2) 0.043(2) 0.0323(19) -0.0100(16) -0.0015(16) -0.0075(16)
C17 0.040(2) 0.044(2) 0.034(2) -0.0007(16) 0.0004(16) -0.0110(17)
C21 0.049(2) 0.043(2) 0.041(2) -0.0081(17) -0.0040(18) -0.0151(18)
C1 0.039(2) 0.0304(17) 0.0334(19) -0.0012(14) -0.0081(15) -0.0061(14)
C33 0.044(2) 0.044(2) 0.0283(18) -0.0042(15) -0.0073(16) -0.0081(17)
C30 0.042(2) 0.036(2) 0.047(2) -0.0026(17) -0.0062(18) 0.0027(16)
C28 0.041(2) 0.0307(17) 0.0347(19) -0.0080(14) -0.0022(16) -0.0048(15)
C15 0.044(2) 0.038(2) 0.044(2) -0.0170(17) -0.0048(18) 0.0000(16)
C14 0.043(2) 0.054(2) 0.040(2) -0.0199(19) 0.0007(18) -0.0012(18)
C2 0.043(2) 0.0369(19) 0.037(2) -0.0029(15) -0.0015(17) -0.0080(16)
C6 0.046(2) 0.0336(19) 0.041(2) 0.0005(15) -0.0117(18) -0.0085(16)
C5 0.050(3) 0.041(2) 0.046(2) -0.0027(18) -0.008(2) -0.0154(18)
C31 0.048(2) 0.0290(18) 0.051(2) -0.0045(16) -0.0055(19) -0.0055(16)
C4 0.049(2) 0.052(2) 0.038(2) 0.0011(18) -0.0081(18) -0.022(2)
C3 0.041(2) 0.048(2) 0.038(2) -0.0033(17) -0.0008(17) -0.0102(18)
C34 0.049(2) 0.039(2) 0.0305(19) -0.0033(15) -0.0016(17) -0.0074(17)
C32 0.042(2) 0.046(2) 0.052(3) -0.0050(19) -0.0101(19) -0.0010(18)
C18 0.040(2) 0.058(3) 0.045(2) 0.002(2) -0.0053(19) -0.0080(19)
C8 0.052(2) 0.0323(19) 0.044(2) -0.0111(16) -0.0071(19) -0.0030(17)
C24 0.049(2) 0.034(2) 0.061(3) -0.0127(19) -0.002(2) -0.0086(18)
C20 0.055(3) 0.052(3) 0.049(3) -0.009(2) -0.005(2) -0.022(2)
C19 0.041(2) 0.065(3) 0.055(3) -0.004(2) -0.012(2) -0.019(2)
C23 0.058(3) 0.039(2) 0.055(3) -0.0164(19) -0.002(2) -0.015(2)
C7 0.064(3) 0.0284(19) 0.048(2) -0.0074(16) -0.011(2) -0.0079(18)
C16 0.047(3) 0.084(4) 0.042(3) -0.020(2) 0.015(2) -0.013(2)

loop_
_atom_type_symbol
_atom_type_description
_atom_type_scat_dispersion_real
_atom_type_scat_dispersion_imag
_atom_type_scat_source
C C 0.0181 0.0091 'International Tables Vol C Tables 4.2.6.8 and 6.1.1.4'
H H 0.0000 0.0000 'International Tables Vol C Tables 4.2.6.8 and 6.1.1.4'
F F 0.0727 0.0534 'International Tables Vol C Tables 4.2.6.8 and 6.1.1.4'
Ir Ir -4.7710 6.5667 'International Tables Vol C Tables 4.2.6.8 and 6.1.1.4'
N N 0.0311 0.0180 'International Tables Vol C Tables 4.2.6.8 and 6.1.1.4'
O O 0.0492 0.0322 'International Tables Vol C Tables 4.2.6.8 and 6.1.1.4'
P P 0.2955 0.4335 'International Tables Vol C Tables 4.2.6.8 and 6.1.1.4'

loop_
_geom_angle_atom_site_label_1
_geom_angle_atom_site_label_2
_geom_angle_atom_site_label_3
_geom_angle
_geom_angle_site_symmetry_1
_geom_angle_site_symmetry_3
_geom_angle_publ_flag
N2 Ir1 N1 173.98(12) . . ?
N2 Ir1 N3 101.56(13) . . ?
N2 Ir1 N4 81.97(13) . . ?
N1 Ir1 N3 83.20(12) . . ?
N1 Ir1 N4 102.79(13) . . ?
N3 Ir1 N4 77.45(13) . . ?
C11 Ir1 N2 96.31(14) . . ?
C11 Ir1 N1 79.66(15) . . ?
C11 Ir1 N3 92.89(15) . . ?
C11 Ir1 N4 169.56(15) . . ?
C27 Ir1 N2 79.67(14) . . ?
C27 Ir1 N1 96.10(14) . . ?
C27 Ir1 N3 172.50(14) . . ?
C27 Ir1 N4 95.48(15) . . ?
C27 Ir1 C11 94.33(16) . . ?
F2 P1 F1 179.8(2) . . ?
F2 P1 F6 90.61(17) . . ?
F2 P1 F3 90.32(19) . . ?
F2 P1 F4 89.70(18) . . ?
F2 P1 F5 91.1(2) . . ?
F6 P1 F1 89.48(17) . . ?
F3 P1 F1 89.55(19) . . ?
F3 P1 F6 89.23(19) . . ?
F4 P1 F1 90.20(18) . . ?
F4 P1 F6 179.67(19) . . ?
F4 P1 F3 90.7(2) . . ?
F4 P1 F5 89.2(2) . . ?
F5 P1 F1 89.0(2) . . ?
F5 P1 F6 90.9(2) . . ?
F5 P1 F3 178.6(2) . . ?
C29 O1 C32 117.5(3) . . ?
C25 N2 Ir1 114.0(3) . . ?
C25 N2 C22 118.3(3) . . ?
C22 N2 Ir1 127.3(3) . . ?
C13 O2 C16 118.2(4) . . ?
C9 N1 Ir1 113.1(3) . . ?
C9 N1 C1 118.7(3) . . ?
C1 N1 Ir1 128.2(3) . . ?
Ir1 N3 H3A 109.6 . . ?
Ir1 N3 H3B 109.6 . . ?
H3A N3 H3B 108.1 . . ?
C33 N3 Ir1 110.1(2) . . ?
C33 N3 H3A 109.6 . . ?
C33 N3 H3B 109.6 . . ?
Ir1 N4 H4A 109.8 . . ?
Ir1 N4 H4B 109.8 . . ?
H4A N4 H4B 108.3 . . ?
C34 N4 Ir1 109.3(3) . . ?
C34 N4 H4A 109.8 . . ?
C34 N4 H4B 109.8 . . ?
C10 C11 Ir1 113.4(3) . . ?
C12 C11 Ir1 128.0(3) . . ?
C12 C11 C10 118.3(4) . . ?
N2 C25 C26 113.8(3) . . ?
N2 C25 C24 121.2(4) . . ?
C24 C25 C26 125.0(4) . . ?
C26 C27 Ir1 114.4(3) . . ?
C28 C27 Ir1 127.2(3) . . ?
C28 C27 C26 118.3(4) . . ?
O1 C29 C30 124.7(4) . . ?
O1 C29 C28 115.0(3) . . ?
C28 C29 C30 120.3(4) . . ?
N2 C22 C17 120.2(4) . . ?
N2 C22 C21 120.5(4) . . ?
C17 C22 C21 119.2(4) . . ?
C11 C10 C9 114.5(4) . . ?
C15 C10 C11 120.2(4) . . ?
C15 C10 C9 125.1(4) . . ?
C27 C26 C25 115.0(4) . . ?
C31 C26 C25 124.8(4) . . ?
C31 C26 C27 120.1(4) . . ?
N1 C9 C10 115.1(3) . . ?
N1 C9 C8 121.4(4) . . ?
C8 C9 C10 123.4(4) . . ?
O2 C13 C12 114.8(4) . . ?
O2 C13 C14 124.4(4) . . ?
C12 C13 C14 120.8(4) . . ?
C11 C12 H12 119.7 . . ?
C13 C12 C11 120.7(4) . . ?
C13 C12 H12 119.7 . . ?
C22 C17 H17 119.5 . . ?
C18 C17 C22 121.0(4) . . ?
C18 C17 H17 119.5 . . ?
C22 C21 C20 118.7(5) . . ?
C23 C21 C22 118.4(4) . . ?
C23 C21 C20 122.9(4) . . ?
N1 C1 C2 121.0(3) . . ?
N1 C1 C6 120.5(4) . . ?
C2 C1 C6 118.3(4) . . ?
N3 C33 H33A 110.2 . . ?
N3 C33 H33B 110.2 . . ?
N3 C33 C34 107.4(3) . . ?
H33A C33 H33B 108.5 . . ?
C34 C33 H33A 110.2 . . ?
C34 C33 H33B 110.2 . . ?
C29 C30 H30 120.4 . . ?
C31 C30 C29 119.2(4) . . ?
C31 C30 H30 120.4 . . ?
C27 C28 C29 121.3(4) . . ?
C27 C28 H28 119.4 . . ?
C29 C28 H28 119.4 . . ?
C10 C15 H15 119.6 . . ?
C14 C15 C10 120.8(4) . . ?
C14 C15 H15 119.6 . . ?
C13 C14 H14 120.5 . . ?
C15 C14 C13 119.0(4) . . ?
C15 C14 H14 120.5 . . ?
C1 C2 H2 119.1 . . ?
C3 C2 C1 121.8(4) . . ?
C3 C2 H2 119.1 . . ?
C1 C6 C5 118.7(4) . . ?
C7 C6 C1 118.3(4) . . ?
C7 C6 C5 123.0(4) . . ?
C6 C5 H5 119.4 . . ?
C4 C5 C6 121.2(4) . . ?
C4 C5 H5 119.4 . . ?
C26 C31 H31 119.7 . . ?
C30 C31 C26 120.7(4) . . ?
C30 C31 H31 119.7 . . ?
C5 C4 H4 120.0 . . ?
C5 C4 C3 120.1(4) . . ?
C3 C4 H4 120.0 . . ?
C2 C3 C4 119.7(5) . . ?
C2 C3 H3 120.1 . . ?
C4 C3 H3 120.1 . . ?
N4 C34 C33 108.6(3) . . ?
N4 C34 H34A 110.0 . . ?
N4 C34 H34B 110.0 . . ?
C33 C34 H34A 110.0 . . ?
C33 C34 H34B 110.0 . . ?
H34A C34 H34B 108.3 . . ?
O1 C32 H32A 109.5 . . ?
O1 C32 H32B 109.5 . . ?
O1 C32 H32C 109.5 . . ?
H32A C32 H32B 109.5 . . ?
H32A C32 H32C 109.5 . . ?
H32B C32 H32C 109.5 . . ?
C17 C18 H18 120.2 . . ?
C17 C18 C19 119.6(5) . . ?
C19 C18 H18 120.2 . . ?
C9 C8 H8 119.9 . . ?
C7 C8 C9 120.2(4) . . ?
C7 C8 H8 119.9 . . ?
C25 C24 H24 119.6 . . ?
C23 C24 C25 120.8(5) . . ?
C23 C24 H24 119.6 . . ?
C21 C20 H20 119.6 . . ?
C19 C20 C21 120.7(4) . . ?
C19 C20 H20 119.6 . . ?
C18 C19 H19 119.7 . . ?
C20 C19 C18 120.5(4) . . ?
C20 C19 H19 119.7 . . ?
C21 C23 H23 120.3 . . ?
C24 C23 C21 119.3(4) . . ?
C24 C23 H23 120.3 . . ?
C6 C7 H7 119.8 . . ?
C8 C7 C6 120.5(4) . . ?
C8 C7 H7 119.8 . . ?
O2 C16 H16A 109.5 . . ?
O2 C16 H16B 109.5 . . ?
O2 C16 H16C 109.5 . . ?
H16A C16 H16B 109.5 . . ?
H16A C16 H16C 109.5 . . ?
H16B C16 H16C 109.5 . . ?

loop_
_geom_bond_atom_site_label_1
_geom_bond_atom_site_label_2
_geom_bond_distance
_geom_bond_site_symmetry_2
_geom_bond_publ_flag
Ir1 N2 2.078(3) . ?
Ir1 N1 2.087(3) . ?
Ir1 N3 2.220(3) . ?
Ir1 N4 2.236(3) . ?
Ir1 C11 2.002(4) . ?
Ir1 C27 1.994(4) . ?
P1 F2 1.591(3) . ?
P1 F1 1.603(3) . ?
P1 F6 1.600(3) . ?
P1 F3 1.598(3) . ?
P1 F4 1.594(3) . ?
P1 F5 1.596(4) . ?
O1 C29 1.367(5) . ?
O1 C32 1.415(6) . ?
N2 C25 1.355(6) . ?
N2 C22 1.393(5) . ?
O2 C13 1.364(6) . ?
O2 C16 1.433(6) . ?
N1 C9 1.352(6) . ?
N1 C1 1.392(5) . ?
N3 H3A 0.9100 . ?
N3 H3B 0.9100 . ?
N3 C33 1.483(5) . ?
N4 H4A 0.9100 . ?
N4 H4B 0.9100 . ?
N4 C34 1.494(5) . ?
C11 C10 1.413(6) . ?
C11 C12 1.392(6) . ?
C25 C26 1.460(6) . ?
C25 C24 1.408(6) . ?
C27 C26 1.413(5) . ?
C27 C28 1.380(6) . ?
C29 C30 1.397(6) . ?
C29 C28 1.394(6) . ?
C22 C17 1.396(7) . ?
C22 C21 1.418(6) . ?
C10 C9 1.458(6) . ?
C10 C15 1.395(6) . ?
C26 C31 1.403(6) . ?
C9 C8 1.412(6) . ?
C13 C12 1.386(6) . ?
C13 C14 1.398(7) . ?
C12 H12 0.9500 . ?
C17 H17 0.9500 . ?
C17 C18 1.376(7) . ?
C21 C20 1.422(7) . ?
C21 C23 1.415(7) . ?
C1 C2 1.402(6) . ?
C1 C6 1.422(5) . ?
C33 H33A 0.9900 . ?
C33 H33B 0.9900 . ?
C33 C34 1.505(6) . ?
C30 H30 0.9500 . ?
C30 C31 1.377(7) . ?
C28 H28 0.9500 . ?
C15 H15 0.9500 . ?
C15 C14 1.378(7) . ?
C14 H14 0.9500 . ?
C2 H2 0.9500 . ?
C2 C3 1.372(6) . ?
C6 C5 1.427(7) . ?
C6 C7 1.403(7) . ?
C5 H5 0.9500 . ?
C5 C4 1.353(8) . ?
C31 H31 0.9500 . ?
C4 H4 0.9500 . ?
C4 C3 1.415(6) . ?
C3 H3 0.9500 . ?
C34 H34A 0.9900 . ?
C34 H34B 0.9900 . ?
C32 H32A 0.9800 . ?
C32 H32B 0.9800 . ?
C32 H32C 0.9800 . ?
C18 H18 0.9500 . ?
C18 C19 1.417(8) . ?
C8 H8 0.9500 . ?
C8 C7 1.347(7) . ?
C24 H24 0.9500 . ?
C24 C23 1.351(7) . ?
C20 H20 0.9500 . ?
C20 C19 1.350(8) . ?
C19 H19 0.9500 . ?
C23 H23 0.9500 . ?
C7 H7 0.9500 . ?
C16 H16A 0.9800 . ?
C16 H16B 0.9800 . ?
C16 H16C 0.9800 . ?

loop_
_geom_torsion_atom_site_label_1
_geom_torsion_atom_site_label_2
_geom_torsion_atom_site_label_3
_geom_torsion_atom_site_label_4
_geom_torsion
_geom_torsion_site_symmetry_1
_geom_torsion_site_symmetry_2
_geom_torsion_site_symmetry_3
_geom_torsion_site_symmetry_4
_geom_torsion_publ_flag
Ir1 N2 C25 C26 16.7(4) . . . . ?
Ir1 N2 C25 C24 -163.0(4) . . . . ?
Ir1 N2 C22 C17 -24.3(5) . . . . ?
Ir1 N2 C22 C21 158.5(3) . . . . ?
Ir1 N1 C9 C10 12.2(4) . . . . ?
Ir1 N1 C9 C8 -171.2(3) . . . . ?
Ir1 N1 C1 C2 -13.2(5) . . . . ?
Ir1 N1 C1 C6 171.6(3) . . . . ?
Ir1 N3 C33 C34 -45.0(4) . . . . ?
Ir1 N4 C34 C33 -42.3(4) . . . . ?
Ir1 C11 C10 C9 -17.1(4) . . . . ?
Ir1 C11 C10 C15 168.3(3) . . . . ?
Ir1 C11 C12 C13 -169.0(3) . . . . ?
Ir1 C27 C26 C25 -7.6(5) . . . . ?
Ir1 C27 C26 C31 175.2(3) . . . . ?
Ir1 C27 C28 C29 -175.9(3) . . . . ?
O1 C29 C30 C31 178.9(4) . . . . ?
O1 C29 C28 C27 -178.8(4) . . . . ?
N2 C25 C26 C27 -6.3(5) . . . . ?
N2 C25 C26 C31 170.8(4) . . . . ?
N2 C25 C24 C23 0.4(7) . . . . ?
N2 C22 C17 C18 177.6(4) . . . . ?
N2 C22 C21 C20 -176.7(4) . . . . ?
N2 C22 C21 C23 6.7(7) . . . . ?
O2 C13 C12 C11 -178.6(4) . . . . ?
O2 C13 C14 C15 175.7(4) . . . . ?
N1 C9 C8 C7 -3.3(7) . . . . ?
N1 C1 C2 C3 179.8(4) . . . . ?
N1 C1 C6 C5 -180.0(4) . . . . ?
N1 C1 C6 C7 2.2(6) . . . . ?
N3 C33 C34 N4 58.2(4) . . . . ?
C11 C10 C9 N1 2.8(5) . . . . ?
C11 C10 C9 C8 -173.7(4) . . . . ?
C11 C10 C15 C14 3.1(7) . . . . ?
C25 N2 C22 C17 163.5(4) . . . . ?
C25 N2 C22 C21 -13.7(6) . . . . ?
C25 C26 C31 C30 -175.3(4) . . . . ?
C25 C24 C23 C21 -7.6(8) . . . . ?
C27 C26 C31 C30 1.7(7) . . . . ?
C29 C30 C31 C26 -0.6(7) . . . . ?
C22 N2 C25 C26 -170.1(3) . . . . ?
C22 N2 C25 C24 10.2(6) . . . . ?
C22 C17 C18 C19 0.7(7) . . . . ?
C22 C21 C20 C19 -2.6(8) . . . . ?
C22 C21 C23 C24 4.0(8) . . . . ?
C10 C11 C12 C13 4.0(6) . . . . ?
C10 C9 C8 C7 173.0(4) . . . . ?
C10 C15 C14 C13 1.4(7) . . . . ?
C26 C25 C24 C23 -179.3(5) . . . . ?
C26 C27 C28 C29 0.4(6) . . . . ?
C9 N1 C1 C2 168.0(4) . . . . ?
C9 N1 C1 C6 -7.2(5) . . . . ?
C9 C10 C15 C14 -171.0(4) . . . . ?
C9 C8 C7 C6 -2.0(7) . . . . ?
C12 C11 C10 C9 168.9(4) . . . . ?
C12 C11 C10 C15 -5.7(6) . . . . ?
C12 C13 C14 C15 -3.2(7) . . . . ?
C17 C22 C21 C20 6.0(7) . . . . ?
C17 C22 C21 C23 -170.6(4) . . . . ?
C17 C18 C19 C20 2.8(8) . . . . ?
C21 C22 C17 C18 -5.1(6) . . . . ?
C21 C20 C19 C18 -1.8(8) . . . . ?
C1 N1 C9 C10 -168.8(3) . . . . ?
C1 N1 C9 C8 7.8(6) . . . . ?
C1 C2 C3 C4 2.3(7) . . . . ?
C1 C6 C5 C4 -2.2(7) . . . . ?
C1 C6 C7 C8 2.4(7) . . . . ?
C30 C29 C28 C27 0.7(7) . . . . ?
C28 C27 C26 C25 175.6(4) . . . . ?
C28 C27 C26 C31 -1.6(6) . . . . ?
C28 C29 C30 C31 -0.6(7) . . . . ?
C15 C10 C9 N1 177.1(4) . . . . ?
C15 C10 C9 C8 0.6(7) . . . . ?
C14 C13 C12 C11 0.4(7) . . . . ?
C2 C1 C6 C5 4.7(6) . . . . ?
C2 C1 C6 C7 -173.1(4) . . . . ?
C6 C1 C2 C3 -4.9(6) . . . . ?
C6 C5 C4 C3 -0.5(7) . . . . ?
C5 C6 C7 C8 -175.3(4) . . . . ?
C5 C4 C3 C2 0.4(7) . . . . ?
C32 O1 C29 C30 8.9(7) . . . . ?
C32 O1 C29 C28 -171.6(4) . . . . ?
C24 C25 C26 C27 173.4(4) . . . . ?
C24 C25 C26 C31 -9.5(7) . . . . ?
C20 C21 C23 C24 -172.4(5) . . . . ?
C23 C21 C20 C19 173.8(5) . . . . ?
C7 C6 C5 C4 175.6(5) . . . . ?
C16 O2 C13 C12 -165.8(4) . . . . ?
C16 O2 C13 C14 15.3(7) . . . . ?

loop_
_smtbx_masks_void_nr
_smtbx_masks_void_average_x
_smtbx_masks_void_average_y
_smtbx_masks_void_average_z
_smtbx_masks_void_volume
_smtbx_masks_void_count_electrons
_smtbx_masks_void_content
1 -0.669 0.000 0.000 276.6 109.6 ?
2 0.000 0.500 0.000 9.5 0.0 ?
